data_7125546
loop_
_publ_author_name
'Fiscus, Jeffrey E.'
'Shotwell, Sandra'
'Layland, Ralph C.'
'Smith, Mark D.'
'zur Loye, Hans-Conrad'
'Bunz, Uwe H. F.'

_publ_section_title
;
 Three unique coordination geometries involving
 1,2-dimethoxy-4,5-bis(2-pyridylethynyl)benzene
;
_journal_issue 24
_journal_name_full 'Chemical Communications'
_journal_page_first 2674
_journal_paper_doi 10.1039/b109849g
_journal_year 2001
_chemical_formula_sum 'C27 H26 Cu N2 O7'
_chemical_formula_weight 554.04
_space_group_IT_number 2
_space_group_name_Hall '-P 1'
_space_group_name_H-M_alt 'P -1'
_symmetry_cell_setting triclinic
_symmetry_space_group_name_H-M 'P -1'
_atom_sites_solution_hydrogens geom
_atom_sites_solution_primary direct
_atom_sites_solution_secondary difmap
_audit_creation_method SHELXL-97
_cell_angle_alpha 78.3000(10)
_cell_angle_beta 72.1170(10)
_cell_angle_gamma 76.6810(10)
_cell_formula_units_Z 2
_cell_length_a 8.2357(4)
_cell_length_b 12.5088(6)
_cell_length_c 13.3128(6)
_cell_measurement_reflns_used 9384
_cell_measurement_temperature 293(2)
_cell_measurement_theta_max 26.351
_cell_measurement_theta_min 2.506
_cell_volume 1257.12(10)
_computing_cell_refinement 'SAINT+ NT V6.02a (Bruker, 1998)'
_computing_data_collection 'SMART NT V5.624 (Bruker, 2000)'
_computing_data_reduction 'SAINT+ NT V6.02a'
_computing_molecular_graphics 'SHELXTL V5.1 (Sheldrick, 1997)'
_computing_publication_material 'SHELXTL V5.1'
_computing_structure_refinement 'SHELXL-97 (Sheldrick, 1997)'
_computing_structure_solution 'SHELXS-97 (Sheldrick, 1990)'
_diffrn_ambient_temperature 293(2)
_diffrn_measured_fraction_theta_full 0.998
_diffrn_measured_fraction_theta_max 0.998
_diffrn_measurement_device_type 'Bruker SMART APEX CCD diffractometer'
_diffrn_measurement_method 'omega scans'
_diffrn_radiation_monochromator graphite
_diffrn_radiation_source 'sealed tube'
_diffrn_radiation_type MoK\a
_diffrn_radiation_wavelength 0.71073
_diffrn_reflns_av_R_equivalents 0.0199
_diffrn_reflns_av_sigmaI/netI 0.0332
_diffrn_reflns_limit_h_max 10
_diffrn_reflns_limit_h_min -10
_diffrn_reflns_limit_k_max 15
_diffrn_reflns_limit_k_min -15
_diffrn_reflns_limit_l_max 16
_diffrn_reflns_limit_l_min -16
_diffrn_reflns_number 11656
_diffrn_reflns_theta_full 26.37
_diffrn_reflns_theta_max 26.37
_diffrn_reflns_theta_min 1.62
_diffrn_standards_decay_% none
_exptl_absorpt_coefficient_mu 0.919
_exptl_absorpt_correction_T_max 0.8310
_exptl_absorpt_correction_T_min 0.6112
_exptl_absorpt_correction_type multi-scan
_exptl_absorpt_process_details '(SADABS, Bruker, 1997)'
_exptl_crystal_colour 'dark blue'
_exptl_crystal_density_diffrn 1.464
_exptl_crystal_density_method 'not measured'
_exptl_crystal_description block
_exptl_crystal_F_000 574
_exptl_crystal_size_max 0.60
_exptl_crystal_size_mid 0.48
_exptl_crystal_size_min 0.32
_refine_diff_density_max 0.437
_refine_diff_density_min -0.525
_refine_diff_density_rms 0.058
_refine_ls_extinction_coef 0.0112(12)
_refine_ls_extinction_expression Fc^*^=kFc[1+0.001xFc^2^\l^3^/sin(2\q)]^-1/4^
_refine_ls_extinction_method SHELXL
_refine_ls_goodness_of_fit_ref 0.996
_refine_ls_hydrogen_treatment mixed
_refine_ls_matrix_type full
_refine_ls_number_parameters 340
_refine_ls_number_reflns 5144
_refine_ls_number_restraints 0
_refine_ls_restrained_S_all 0.996
_refine_ls_R_factor_all 0.0374
_refine_ls_R_factor_gt 0.0334
_refine_ls_shift/su_max 0.001
_refine_ls_shift/su_mean 0.000
_refine_ls_structure_factor_coef Fsqd
_refine_ls_weighting_details 'calc w=1/[\s^2^(Fo^2^)+(0.0575P)^2^+0.0000P] where P=(Fo^2^+2Fc^2^)/3'
_refine_ls_weighting_scheme calc
_refine_ls_wR_factor_gt 0.0910
_refine_ls_wR_factor_ref 0.0922
_reflns_number_gt 4398
_reflns_number_total 5144
_reflns_threshold_expression >2sigma(I)
_cod_data_source_file b109849g.txt
_cod_data_source_block cuoaczs
_cod_original_sg_symbol_H-M P-1
_cod_database_code 7125546

loop_
_symmetry_equiv_pos_as_xyz
'x, y, z'
'-x, -y, -z'

loop_
_atom_site_label
_atom_site_type_symbol
_atom_site_fract_x
_atom_site_fract_y
_atom_site_fract_z
_atom_site_U_iso_or_equiv
_atom_site_adp_type
_atom_site_occupancy
_atom_site_symmetry_multiplicity
_atom_site_calc_flag
_atom_site_refinement_flags
Cu Cu 0.03344(3) 0.211563(19) 1.149076(18) 0.03285(10) Uani 1 1 d .
C1 C 0.2555(3) -0.00079(17) 1.20017(17) 0.0402(5) Uani 1 1 d .
H1 H 0.2310 0.0243 1.2653 0.048 Uiso 1 1 calc R
C2 C 0.3623(3) -0.10152(18) 1.18537(18) 0.0470(5) Uani 1 1 d .
H2 H 0.4100 -0.1430 1.2392 0.056 Uiso 1 1 calc R
C3 C 0.3980(3) -0.14040(19) 1.08954(19) 0.0496(6) Uani 1 1 d .
H3 H 0.4704 -0.2082 1.0775 0.060 Uiso 1 1 calc R
C4 C 0.3238(3) -0.07634(18) 1.01172(18) 0.0448(5) Uani 1 1 d .
H4 H 0.3437 -0.1015 0.9471 0.054 Uiso 1 1 calc R
C5 C 0.2200(3) 0.02513(16) 1.03077(15) 0.0338(4) Uani 1 1 d .
C6 C 0.1464(3) 0.09796(17) 0.95102(16) 0.0373(5) Uani 1 1 d .
C7 C 0.0882(3) 0.15880(17) 0.88500(16) 0.0371(5) Uani 1 1 d .
C8 C 0.0152(3) 0.23464(17) 0.80636(16) 0.0352(4) Uani 1 1 d .
C9 C 0.0391(3) 0.20290(18) 0.70623(16) 0.0385(5) Uani 1 1 d .
H9 H 0.1012 0.1330 0.6916 0.046 Uiso 1 1 calc R
C10 C -0.0292(3) 0.27490(17) 0.62964(16) 0.0377(5) Uani 1 1 d .
C11 C -0.1206(3) 0.38107(17) 0.65117(16) 0.0393(5) Uani 1 1 d .
C12 C -0.1457(3) 0.41243(18) 0.74937(16) 0.0401(5) Uani 1 1 d .
H12 H -0.2078 0.4824 0.7636 0.048 Uiso 1 1 calc R
C13 C -0.0779(3) 0.33913(17) 0.82805(15) 0.0351(4) Uani 1 1 d .
C14 C 0.0834(4) 0.1459(2) 0.50392(19) 0.0548(6) Uani 1 1 d .
H14A H 0.2004 0.1385 0.5071 0.082 Uiso 1 1 calc R
H14B H 0.0839 0.1400 0.4330 0.082 Uiso 1 1 calc R
H14C H 0.0302 0.0882 0.5533 0.082 Uiso 1 1 calc R
C15 C -0.2539(4) 0.56021(19) 0.5849(2) 0.0584(7) Uani 1 1 d .
H15A H -0.3596 0.5629 0.6416 0.088 Uiso 1 1 calc R
H15B H -0.2782 0.6008 0.5202 0.088 Uiso 1 1 calc R
H15C H -0.1734 0.5928 0.6026 0.088 Uiso 1 1 calc R
C16 C -0.1083(3) 0.37354(17) 0.92972(16) 0.0363(4) Uani 1 1 d .
C17 C -0.1352(3) 0.40289(17) 1.01391(16) 0.0356(4) Uani 1 1 d .
C18 C -0.1754(2) 0.43386(16) 1.11810(15) 0.0331(4) Uani 1 1 d .
C19 C -0.2737(3) 0.53559(18) 1.14265(18) 0.0447(5) Uani 1 1 d .
H19 H -0.3116 0.5882 1.0905 0.054 Uiso 1 1 calc R
C20 C -0.3145(3) 0.5577(2) 1.2455(2) 0.0546(6) Uani 1 1 d .
H20 H -0.3820 0.6250 1.2643 0.066 Uiso 1 1 calc R
C21 C -0.2535(3) 0.4783(2) 1.32071(18) 0.0518(6) Uani 1 1 d .
H21 H -0.2804 0.4914 1.3908 0.062 Uiso 1 1 calc R
C22 C -0.1533(3) 0.38041(19) 1.29087(16) 0.0425(5) Uani 1 1 d .
H22 H -0.1109 0.3282 1.3416 0.051 Uiso 1 1 calc R
C23 C -0.2284(3) 0.11210(17) 1.27274(17) 0.0381(5) Uani 1 1 d .
C24 C -0.3938(3) 0.0666(2) 1.3066(2) 0.0568(6) Uani 1 1 d .
H24A H -0.4883 0.1256 1.2975 0.085 Uiso 1 1 calc R
H24B H -0.4155 0.0342 1.3802 0.085 Uiso 1 1 calc R
H24C H -0.3833 0.0110 1.2636 0.085 Uiso 1 1 calc R
C25 C 0.3005(3) 0.29115(17) 1.15401(18) 0.0400(5) Uani 1 1 d .
C26 C 0.4598(3) 0.3436(2) 1.1193(2) 0.0572(6) Uani 1 1 d .
H26A H 0.4998 0.3425 1.1801 0.086 Uiso 1 1 calc R
H26B H 0.4320 0.4190 1.0871 0.086 Uiso 1 1 calc R
H26C H 0.5492 0.3028 1.0684 0.086 Uiso 1 1 calc R
N1 N 0.1848(2) 0.06301(13) 1.12499(12) 0.0320(4) Uani 1 1 d .
N2 N -0.1137(2) 0.35663(14) 1.19118(12) 0.0326(4) Uani 1 1 d .
O1 O -0.0131(2) 0.25211(13) 0.53127(11) 0.0491(4) Uani 1 1 d .
O2 O -0.1806(2) 0.44748(12) 0.57049(12) 0.0530(4) Uani 1 1 d .
O3 O -0.17602(18) 0.15041(12) 1.17515(11) 0.0400(3) Uani 1 1 d .
O4 O -0.1488(2) 0.11194(14) 1.33846(13) 0.0520(4) Uani 1 1 d .
O5 O 0.23679(19) 0.28333(12) 1.08073(12) 0.0420(3) Uani 1 1 d .
O6 O 0.2391(2) 0.25746(16) 1.24914(14) 0.0599(5) Uani 1 1 d .
C1S C 0.5535(4) 0.2195(3) 0.5428(3) 0.0849(10) Uani 1 1 d .
H1S3 H 0.6088 0.2740 0.5541 0.127 Uiso 1 1 calc R
H1S2 H 0.4441 0.2179 0.5958 0.127 Uiso 1 1 calc R
H1S1 H 0.5348 0.2382 0.4732 0.127 Uiso 1 1 calc R
O1S O 0.6587(3) 0.11594(18) 0.55068(16) 0.0799(6) Uani 1 1 d .
H1S H 0.7375 0.1117 0.4749 0.120 Uiso 1 1 d R

loop_
_atom_site_aniso_label
_atom_site_aniso_U_11
_atom_site_aniso_U_22
_atom_site_aniso_U_33
_atom_site_aniso_U_23
_atom_site_aniso_U_13
_atom_site_aniso_U_12
Cu 0.03233(15) 0.03219(15) 0.03374(15) -0.00616(10) -0.00931(10) -0.00360(10)
C1 0.0443(12) 0.0422(12) 0.0346(11) -0.0051(9) -0.0153(9) -0.0029(10)
C2 0.0534(14) 0.0420(12) 0.0451(13) 0.0013(10) -0.0256(11) 0.0025(11)
C3 0.0553(14) 0.0353(12) 0.0549(14) -0.0080(10) -0.0224(11) 0.0097(10)
C4 0.0544(13) 0.0399(12) 0.0398(12) -0.0117(9) -0.0165(10) 0.0020(10)
C5 0.0347(10) 0.0331(10) 0.0345(10) -0.0034(8) -0.0127(8) -0.0046(8)
C6 0.0414(11) 0.0382(11) 0.0328(10) -0.0088(9) -0.0128(9) -0.0017(9)
C7 0.0420(11) 0.0384(11) 0.0325(10) -0.0075(9) -0.0128(9) -0.0046(9)
C8 0.0380(11) 0.0392(11) 0.0293(10) -0.0019(8) -0.0121(8) -0.0075(9)
C9 0.0471(12) 0.0355(11) 0.0331(10) -0.0051(8) -0.0149(9) -0.0023(9)
C10 0.0480(12) 0.0367(11) 0.0307(10) -0.0052(8) -0.0149(9) -0.0064(9)
C11 0.0490(12) 0.0368(11) 0.0341(11) -0.0012(9) -0.0194(9) -0.0040(9)
C12 0.0479(12) 0.0359(11) 0.0372(11) -0.0072(9) -0.0164(9) -0.0004(9)
C13 0.0379(11) 0.0393(11) 0.0288(10) -0.0039(8) -0.0110(8) -0.0066(9)
C14 0.0798(18) 0.0460(13) 0.0404(12) -0.0153(10) -0.0248(12) 0.0047(13)
C15 0.0863(19) 0.0393(13) 0.0500(14) -0.0040(11) -0.0347(14) 0.0076(13)
C16 0.0375(11) 0.0371(11) 0.0336(11) -0.0016(9) -0.0122(9) -0.0051(9)
C17 0.0368(11) 0.0359(11) 0.0331(10) -0.0029(8) -0.0110(8) -0.0042(9)
C18 0.0327(10) 0.0353(10) 0.0317(10) -0.0062(8) -0.0067(8) -0.0087(8)
C19 0.0513(13) 0.0361(11) 0.0435(12) -0.0062(9) -0.0131(10) -0.0009(10)
C20 0.0649(16) 0.0426(13) 0.0539(14) -0.0225(11) -0.0107(12) 0.0013(12)
C21 0.0664(16) 0.0525(14) 0.0383(12) -0.0196(11) -0.0119(11) -0.0063(12)
C22 0.0496(13) 0.0470(12) 0.0329(11) -0.0074(9) -0.0142(9) -0.0071(10)
C23 0.0372(11) 0.0311(10) 0.0444(12) -0.0057(9) -0.0116(9) -0.0021(9)
C24 0.0462(14) 0.0615(16) 0.0614(16) -0.0002(12) -0.0114(12) -0.0191(12)
C25 0.0330(11) 0.0328(11) 0.0521(13) -0.0095(9) -0.0110(10) 0.0001(9)
C26 0.0428(13) 0.0529(15) 0.0808(18) -0.0181(13) -0.0157(12) -0.0123(11)
N1 0.0322(8) 0.0330(9) 0.0304(8) -0.0031(7) -0.0106(7) -0.0033(7)
N2 0.0340(9) 0.0356(9) 0.0290(8) -0.0071(7) -0.0084(7) -0.0058(7)
O1 0.0769(11) 0.0395(8) 0.0343(8) -0.0076(6) -0.0272(8) 0.0012(8)
O2 0.0844(12) 0.0380(8) 0.0412(9) -0.0056(7) -0.0355(9) 0.0047(8)
O3 0.0373(8) 0.0427(8) 0.0411(8) -0.0058(6) -0.0105(6) -0.0098(6)
O4 0.0511(9) 0.0610(10) 0.0463(9) -0.0017(8) -0.0194(8) -0.0118(8)
O5 0.0388(8) 0.0416(8) 0.0467(8) -0.0079(7) -0.0106(7) -0.0093(7)
O6 0.0529(10) 0.0759(12) 0.0500(10) -0.0050(9) -0.0154(8) -0.0113(9)
C1S 0.083(2) 0.085(2) 0.070(2) -0.0094(17) -0.0134(17) 0.0044(19)
O1S 0.0895(15) 0.0834(15) 0.0549(12) 0.0032(10) -0.0122(10) -0.0139(13)

loop_
_atom_type_symbol
_atom_type_description
_atom_type_scat_dispersion_real
_atom_type_scat_dispersion_imag
_atom_type_scat_source
C C 0.0033 0.0016 'International Tables Vol C Tables 4.2.6.8 and 6.1.1.4'
H H 0.0000 0.0000 'International Tables Vol C Tables 4.2.6.8 and 6.1.1.4'
N N 0.0061 0.0033 'International Tables Vol C Tables 4.2.6.8 and 6.1.1.4'
O O 0.0106 0.0060 'International Tables Vol C Tables 4.2.6.8 and 6.1.1.4'
Cu Cu 0.3201 1.2651 'International Tables Vol C Tables 4.2.6.8 and 6.1.1.4'

loop_
_geom_angle_atom_site_label_1
_geom_angle_atom_site_label_2
_geom_angle_atom_site_label_3
_geom_angle
O3 Cu O5 163.38(6)
O3 Cu N1 91.45(6)
O5 Cu N1 89.67(6)
O3 Cu N2 89.93(6)
O5 Cu N2 90.98(6)
N1 Cu N2 172.98(6)
O3 Cu O6 142.19(6)
O5 Cu O6 54.30(6)
N1 Cu O6 91.49(6)
N2 Cu O6 83.22(6)
O3 Cu O4 52.99(5)
O5 Cu O4 143.62(6)
N1 Cu O4 88.28(6)
N2 Cu O4 87.06(6)
O6 Cu O4 89.45(5)
N1 C1 C2 122.97(19)
C1 C2 C3 119.1(2)
C2 C3 C4 118.6(2)
C5 C4 C3 119.5(2)
N1 C5 C4 121.78(18)
N1 C5 C6 116.17(17)
C4 C5 C6 122.03(18)
C7 C6 C5 178.9(2)
C6 C7 C8 178.7(2)
C13 C8 C9 119.64(17)
C13 C8 C7 120.61(17)
C9 C8 C7 119.75(19)
C10 C9 C8 120.50(19)
O1 C10 C9 124.85(18)
O1 C10 C11 115.44(17)
C9 C10 C11 119.70(18)
O2 C11 C12 124.03(19)
O2 C11 C10 115.84(17)
C12 C11 C10 120.13(18)
C11 C12 C13 120.44(19)
C8 C13 C12 119.58(17)
C8 C13 C16 121.31(17)
C12 C13 C16 119.10(18)
C17 C16 C13 179.3(2)
C16 C17 C18 176.5(2)
N2 C18 C19 122.16(17)
N2 C18 C17 115.89(17)
C19 C18 C17 121.94(18)
C20 C19 C18 118.9(2)
C19 C20 C21 119.1(2)
C22 C21 C20 119.3(2)
N2 C22 C21 122.6(2)
O4 C23 O3 122.4(2)
O4 C23 C24 120.9(2)
O3 C23 C24 116.72(19)
O6 C25 O5 123.3(2)
O6 C25 C26 120.4(2)
O5 C25 C26 116.4(2)
C1 N1 C5 118.03(17)
C1 N1 Cu 121.55(14)
C5 N1 Cu 120.42(13)
C22 N2 C18 117.99(17)
C22 N2 Cu 121.93(14)
C18 N2 Cu 120.08(12)
C10 O1 C14 117.77(16)
C11 O2 C15 116.97(16)
C23 O3 Cu 110.33(13)
C23 O4 Cu 74.26(12)
C25 O5 Cu 107.24(14)
C25 O6 Cu 75.20(13)

loop_
_geom_bond_atom_site_label_1
_geom_bond_atom_site_label_2
_geom_bond_distance
Cu O3 1.9529(14)
Cu O5 1.9657(14)
Cu N1 2.0095(16)
Cu N2 2.0145(16)
Cu O6 2.6676(18)
Cu O4 2.7251(16)
C1 N1 1.341(3)
C1 C2 1.373(3)
C2 C3 1.381(3)
C3 C4 1.384(3)
C4 C5 1.380(3)
C5 N1 1.355(2)
C5 C6 1.440(3)
C6 C7 1.184(3)
C7 C8 1.442(3)
C8 C13 1.391(3)
C8 C9 1.411(3)
C9 C10 1.383(3)
C10 O1 1.357(2)
C10 C11 1.405(3)
C11 O2 1.365(2)
C11 C12 1.382(3)
C12 C13 1.409(3)
C13 C16 1.435(3)
C14 O1 1.435(3)
C15 O2 1.427(3)
C16 C17 1.190(3)
C17 C18 1.435(3)
C18 N2 1.354(2)
C18 C19 1.383(3)
C19 C20 1.376(3)
C20 C21 1.384(3)
C21 C22 1.367(3)
C22 N2 1.344(2)
C23 O4 1.243(2)
C23 O3 1.266(3)
C23 C24 1.503(3)
C25 O6 1.235(3)
C25 O5 1.270(3)
C25 C26 1.505(3)
C1S O1S 1.387(4)

loop_
_geom_hbond_atom_site_label_D
_geom_hbond_atom_site_label_H
_geom_hbond_atom_site_label_A
_geom_hbond_distance_DH
_geom_hbond_distance_HA
_geom_hbond_distance_DA
_geom_hbond_angle_DHA
_geom_hbond_site_symmetry_A
O1S H1S O4 1.02 1.77 2.787(3) 173.0 1_654
